data_4512082
loop_
_publ_author_name
'Knorr, Michael'
'Khatyr, Abderrahim'
'Dini Aleo, Ahmed'
'El Yaagoubi, Anass'
'Strohmann, Carsten'
'Kubicki, Marek M.'
'Rousselin, Yoann'
'Aly, Shawkat M.'
'Fortin, Daniel'
'Lapprand, Antony'
'Harvey, Pierre D.'

_publ_section_title
;
 Copper(I) Halides (X = Br, I) Coordinated to Bis(arylthio)methane
 Ligands: Aryl Substitution and Halide Effects on the Dimensionality,
 Cluster Size, and Luminescence Properties of the Coordination Polymers
;
_journal_issue 11
_journal_name_full 'Crystal Growth &amp; Design'
_journal_page_first 5373
_journal_paper_doi 10.1021/cg500905z
_journal_volume 14
_journal_year 2014
_chemical_formula_moiety 'C15 H16 Br Cu S2'
_chemical_formula_sum 'C15 H16 Br Cu S2'
_chemical_formula_weight 403.85
_space_group_crystal_system monoclinic
_space_group_IT_number 15
_space_group_name_Hall '-C 2yc'
_space_group_name_H-M_alt 'C 1 2/c 1'
_symmetry_space_group_name_Hall '-C 2yc'
_symmetry_space_group_name_H-M 'C 1 2/c 1'
_atom_sites_solution_hydrogens geom
_atom_sites_solution_primary iterative
_audit_creation_date 2013-09-20
_audit_creation_method
;
Olex2 1.2
(compiled 2013.09.17 svn.r2790 for OlexSys, GUI svn.r4601)
;
_audit_update_record
;
2013-09-20 # Formatted by publCIF

;
_cell_angle_alpha 90
_cell_angle_beta 101.879(3)
_cell_angle_gamma 90
_cell_formula_units_Z 8
_cell_length_a 17.6959(12)
_cell_length_b 13.8363(10)
_cell_length_c 13.0155(10)
_cell_measurement_reflns_used 9858
_cell_measurement_temperature 115
_cell_measurement_theta_max 27.479
_cell_measurement_theta_min 2.309
_cell_volume 3118.5(4)
_computing_cell_refinement
;
Bruker (2013). <i>SAINT</i>. Bruker AXS Inc., Madison, Wisconsin, USA.
;
_computing_data_collection
;
Bruker (2013). <i>APEX2</i>.Bruker AXS Inc., Madison, Wisconsin, USA.
;
_computing_data_reduction
;
Bruker (2013). <i>SAINT</i>. Bruker AXS Inc., Madison, Wisconsin, USA.
;
_computing_molecular_graphics
;
O. V. Dolomanov, L. J. Bourhis, R. J. Gildea, J. A. K. Howard and H. Puschmann,
OLEX2: a complete structure solution, refinement and analysis program.
J. Appl. Cryst. (2009). 42, 339-341.
;
_computing_publication_material
;
O. V. Dolomanov, L. J. Bourhis, R. J. Gildea, J. A. K. Howard and H. Puschmann,
OLEX2: a complete structure solution, refinement and analysis program.
J. Appl. Cryst. (2009). 42, 339-341.
;
_computing_structure_refinement
;
SHELX, G.M. Sheldrick, Acta Cryst.
(2008). A64, 112-122
;
_computing_structure_solution 'SUPERFLIP, J. Appl. Cryst. (2007) 40, 786-790'
_diffrn_ambient_temperature 115
_diffrn_detector 'CCD Plate'
_diffrn_detector_area_resol_mean 9
_diffrn_detector_type 'CCD area detector'
_diffrn_measured_fraction_theta_full 0.998
_diffrn_measured_fraction_theta_max 0.999
_diffrn_measurement_device '\k-geometry diffractometer'
_diffrn_measurement_device_type 'Nonius Kappa APEX II'
_diffrn_measurement_method '\f and \w scans'
_diffrn_radiation_collimation '0.6 mm'
_diffrn_radiation_monochromator graphite
_diffrn_radiation_probe x-ray
_diffrn_radiation_type 'Mo K\a'
_diffrn_radiation_wavelength 0.71073
_diffrn_radiation_xray_symbol K-L~3~
_diffrn_reflns_av_R_equivalents 0.0446
_diffrn_reflns_av_unetI/netI 0.0236
_diffrn_reflns_Laue_measured_fraction_full 0.998
_diffrn_reflns_Laue_measured_fraction_max 0.999
_diffrn_reflns_limit_h_max 22
_diffrn_reflns_limit_h_min -22
_diffrn_reflns_limit_k_max 17
_diffrn_reflns_limit_k_min -17
_diffrn_reflns_limit_l_max 16
_diffrn_reflns_limit_l_min -16
_diffrn_reflns_number 35397
_diffrn_reflns_point_group_measured_fraction_full 0.998
_diffrn_reflns_point_group_measured_fraction_max 0.999
_diffrn_reflns_theta_full 25.242
_diffrn_reflns_theta_max 27.502
_diffrn_reflns_theta_min 2.944
_diffrn_source 'X-ray tube'
_diffrn_source_target Mo
_diffrn_source_type 'Siemens KFF Mo 2K-180'
_diffrn_standards_number 0
_exptl_absorpt_coefficient_mu 4.214
_exptl_absorpt_correction_T_max 0.7456
_exptl_absorpt_correction_T_min 0.4143
_exptl_absorpt_correction_type multi-scan
_exptl_absorpt_process_details SADABS
_exptl_crystal_colour colourless
_exptl_crystal_colour_lustre clear
_exptl_crystal_colour_modifier light
_exptl_crystal_colour_primary colourless
_exptl_crystal_density_diffrn 1.720
_exptl_crystal_description Prism
_exptl_crystal_F_000 1616
_exptl_crystal_size_max 0.45
_exptl_crystal_size_mid 0.25
_exptl_crystal_size_min 0.15
_refine_diff_density_max 0.920
_refine_diff_density_min -1.177
_refine_diff_density_rms 0.092
_refine_ls_extinction_method none
_refine_ls_goodness_of_fit_ref 1.049
_refine_ls_hydrogen_treatment constr
_refine_ls_matrix_type full
_refine_ls_number_constraints 14
_refine_ls_number_parameters 144
_refine_ls_number_reflns 3581
_refine_ls_number_restraints 0
_refine_ls_restrained_S_all 1.049
_refine_ls_R_factor_all 0.0382
_refine_ls_R_factor_gt 0.0287
_refine_ls_shift/su_max 0.002
_refine_ls_shift/su_mean 0.000
_refine_ls_structure_factor_coef Fsqd
_refine_ls_weighting_details
;
 w=1/[\s^2^(Fo^2^)+(0.0173P)^2^+14.4267P]
 where P=(Fo^2^+2Fc^2^)/3
;
_refine_ls_weighting_scheme calc
_refine_ls_wR_factor_gt 0.0591
_refine_ls_wR_factor_ref 0.0642
_reflns_Friedel_coverage 0.000
_reflns_number_gt 3090
_reflns_number_total 3581
_reflns_threshold_expression 'I > 2\s(I)'
_cod_data_source_file cg500905z_si_003.cif
_cod_data_source_block 13kncubrmtolscs_compound_12
_cod_depositor_comments 'Adding full bibliography for 4512075--4512092.cif.'
_cod_database_code 4512082
_shelxl_version_number 2013-2
_shelx_space_group_comment
;
The symmetry employed for this shelxl refinement is uniquely defined
by the following loop, which should always be used as a source of
symmetry information in preference to the above space-group names.
They are only intended as comments.
;
_olex2_refinement_description
;
1. Fixed Uiso
 At 1.2 times of:
  All C(H) groups, All C(H,H) groups
 At 1.5 times of:
  All C(H,H,H) groups
2. Uiso/Uaniso restraints and constraints
Uanis(C2A) = Uanis(C3A) = Uanis(C4A) = Uanis(C5A) = Uanis(C6A) = Uanis(C7A) =
Uanis(C16A)
Uanis(C2) = Uanis(C7) = Uanis(C6) = Uanis(C5) = Uanis(C4) = Uanis(C3) =
Uanis(C16)
3. Others
 Sof(C2A)=Sof(C3A)=Sof(H3A)=Sof(C4A)=Sof(H4A)=Sof(C5A)=Sof(H5A)=Sof(C6A)=
 Sof(C7A)=Sof(H7A)=Sof(C16A)=Sof(H16D)=Sof(H16E)=Sof(H16F)=1-FVAR(1)
 Sof(C2)=Sof(C3)=Sof(H3)=Sof(C4)=Sof(H4)=Sof(C5)=Sof(H5)=Sof(C6)=Sof(C7)=
 Sof(H7)=Sof(C16)=Sof(H16A)=Sof(H16B)=Sof(H16C)=FVAR(1)
 Fixed Sof: H1A(0.5) H1B(0.5) H8A(0.5) H8B(0.5)
4.a Secondary CH2 refined with riding coordinates:
 C1(H1A,H1B), C8(H8A,H8B)
4.b Aromatic/amide H refined with riding coordinates:
 C3(H3), C4(H4), C5(H5), C7(H7), C10(H10), C12(H12), C13(H13), C14(H14),
 C3A(H3A), C4A(H4A), C5A(H5A), C7A(H7A)
4.c Fitted hexagon refined as free rotating group:
 C2(C3,C4,C5,C6,C7), C2A(C3A,C4A,C5A,C6A,C7A)
4.d Idealised Me refined as rotating group:
 C15(H15A,H15B,H15C), C16(H16A,H16B,H16C), C16A(H16D,H16E,H16F)
;

loop_
_space_group_symop_operation_xyz
'x, y, z'
'-x, y, -z+1/2'
'x+1/2, y+1/2, z'
'-x+1/2, y+1/2, -z+1/2'
'-x, -y, -z'
'x, -y, z-1/2'
'-x+1/2, -y+1/2, -z'
'x+1/2, -y+1/2, z-1/2'

loop_
_atom_site_label
_atom_site_type_symbol
_atom_site_fract_x
_atom_site_fract_y
_atom_site_fract_z
_atom_site_U_iso_or_equiv
_atom_site_adp_type
_atom_site_occupancy
_atom_site_site_symmetry_order
_atom_site_calc_flag
_atom_site_refinement_flags_posn
_atom_site_refinement_flags_adp
_atom_site_refinement_flags_occupancy
_atom_site_disorder_assembly
_atom_site_disorder_group
C1 C 0.5000 0.8680(2) 0.2500 0.0133(7) Uani 1 2 d S T P A .
H1A H 0.5443 0.9101 0.2796 0.016 Uiso 0.5 1 calc R U P . .
H1B H 0.4557 0.9101 0.2204 0.016 Uiso 0.5 1 calc R U P . .
C2 C 0.3819(3) 0.7500(5) 0.2968(5) 0.0227(8) Uani 0.564(7) 1 d G . P A 1
C3 C 0.3647(3) 0.6636(5) 0.3414(4) 0.0227(8) Uani 0.564(7) 1 d G . P A 1
H3 H 0.4006 0.6363 0.3985 0.027 Uiso 0.564(7) 1 calc R U P A 1
C4 C 0.2951(3) 0.6170(4) 0.3025(4) 0.0227(8) Uani 0.564(7) 1 d G . P A 1
H4 H 0.2833 0.5580 0.3330 0.027 Uiso 0.564(7) 1 calc R U P A 1
C5 C 0.2426(2) 0.6569(3) 0.2190(3) 0.0227(8) Uani 0.564(7) 1 d G . P A 1
H5 H 0.1950 0.6251 0.1924 0.027 Uiso 0.564(7) 1 calc R U P A 1
C6 C 0.2598(3) 0.7434(3) 0.1744(3) 0.0227(8) Uani 0.564(7) 1 d G . P A 1
C7 C 0.3294(3) 0.7899(3) 0.2133(5) 0.0227(8) Uani 0.564(7) 1 d G . P A 1
H7 H 0.3411 0.8490 0.1828 0.027 Uiso 0.564(7) 1 calc R U P A 1
C8 C 0.5000 0.8642(3) 0.7500 0.0164(7) Uani 1 2 d S T P . .
H8A H 0.5453 0.9065 0.7742 0.020 Uiso 0.5 1 calc R U P . .
H8B H 0.4547 0.9065 0.7258 0.020 Uiso 0.5 1 calc R U P . .
C9 C 0.43882(14) 0.70842(18) 0.62078(18) 0.0130(5) Uani 1 1 d . . . . .
C10 C 0.45818(15) 0.61129(19) 0.6210(2) 0.0166(5) Uani 1 1 d . . . . .
H10 H 0.5109 0.5928 0.6320 0.020 Uiso 1 1 calc R U . . .
C11 C 0.40058(16) 0.54037(19) 0.6053(2) 0.0192(5) Uani 1 1 d . . . . .
C12 C 0.32421(16) 0.5701(2) 0.5928(2) 0.0204(5) Uani 1 1 d . . . . .
H12 H 0.2843 0.5230 0.5834 0.024 Uiso 1 1 calc R U . . .
C13 C 0.30508(15) 0.6672(2) 0.5937(2) 0.0209(6) Uani 1 1 d . . . . .
H13 H 0.2525 0.6857 0.5857 0.025 Uiso 1 1 calc R U . . .
C14 C 0.36221(15) 0.73751(19) 0.6064(2) 0.0172(5) Uani 1 1 d . . . . .
H14 H 0.3492 0.8042 0.6052 0.021 Uiso 1 1 calc R U . . .
C15 C 0.42184(19) 0.4351(2) 0.6030(3) 0.0316(7) Uani 1 1 d . . . . .
H15A H 0.4335 0.4194 0.5345 0.047 Uiso 1 1 calc R U . . .
H15B H 0.3785 0.3953 0.6145 0.047 Uiso 1 1 calc R U . . .
H15C H 0.4673 0.4220 0.6584 0.047 Uiso 1 1 calc R U . . .
C16 C 0.2041(3) 0.7977(4) 0.0915(4) 0.0227(8) Uani 0.564(7) 1 d . . P A 1
H16A H 0.1711 0.7517 0.0455 0.034 Uiso 0.564(7) 1 calc R U P A 1
H16B H 0.2330 0.8367 0.0498 0.034 Uiso 0.564(7) 1 calc R U P A 1
H16C H 0.1720 0.8402 0.1250 0.034 Uiso 0.564(7) 1 calc R U P A 1
S1 S 0.47565(3) 0.79604(4) 0.35452(5) 0.01398(13) Uani 1 1 d . . . . .
S2 S 0.51649(3) 0.79306(4) 0.63947(5) 0.01424(13) Uani 1 1 d . . . . .
Cu1 Cu 0.49036(2) 0.89771(2) 0.49765(2) 0.01694(8) Uani 1 1 d . . . . .
Br1 Br 0.38839(2) 1.01256(2) 0.51059(2) 0.01843(7) Uani 1 1 d . . . . .
C2A C 0.3811(4) 0.7526(7) 0.2994(7) 0.0259(11) Uani 0.436(7) 1 d G . P A 2
C3A C 0.3335(4) 0.8065(4) 0.2220(6) 0.0259(11) Uani 0.436(7) 1 d G . P A 2
H3A H 0.3500 0.8678 0.2023 0.031 Uiso 0.436(7) 1 calc R U P A 2
C4A C 0.2617(4) 0.7705(4) 0.1732(5) 0.0259(11) Uani 0.436(7) 1 d G . P A 2
H4A H 0.2291 0.8073 0.1203 0.031 Uiso 0.436(7) 1 calc R U P A 2
C5A C 0.2376(3) 0.6807(4) 0.2020(5) 0.0259(11) Uani 0.436(7) 1 d G . P A 2
H5A H 0.1885 0.6561 0.1687 0.031 Uiso 0.436(7) 1 calc R U P A 2
C6A C 0.2852(4) 0.6268(4) 0.2794(5) 0.0259(11) Uani 0.436(7) 1 d G . P A 2
C7A C 0.3570(4) 0.6628(6) 0.3281(5) 0.0259(11) Uani 0.436(7) 1 d G . P A 2
H7A H 0.3896 0.6260 0.3811 0.031 Uiso 0.436(7) 1 calc R U P A 2
C16A C 0.2625(4) 0.5310(5) 0.3132(5) 0.0259(11) Uani 0.436(7) 1 d . . P A 2
H16D H 0.2376 0.5388 0.3732 0.039 Uiso 0.436(7) 1 calc R U P A 2
H16E H 0.3085 0.4904 0.3335 0.039 Uiso 0.436(7) 1 calc R U P A 2
H16F H 0.2264 0.5003 0.2551 0.039 Uiso 0.436(7) 1 calc R U P A 2

loop_
_atom_site_aniso_label
_atom_site_aniso_U_11
_atom_site_aniso_U_22
_atom_site_aniso_U_33
_atom_site_aniso_U_23
_atom_site_aniso_U_13
_atom_site_aniso_U_12
C1 0.0140(16) 0.0125(16) 0.0134(17) 0.000 0.0031(13) 0.000
C2 0.0170(13) 0.0257(13) 0.0240(13) 0.0010(10) 0.0011(9) -0.0047(10)
C3 0.0170(13) 0.0257(13) 0.0240(13) 0.0010(10) 0.0011(9) -0.0047(10)
C4 0.0170(13) 0.0257(13) 0.0240(13) 0.0010(10) 0.0011(9) -0.0047(10)
C5 0.0170(13) 0.0257(13) 0.0240(13) 0.0010(10) 0.0011(9) -0.0047(10)
C6 0.0170(13) 0.0257(13) 0.0240(13) 0.0010(10) 0.0011(9) -0.0047(10)
C7 0.0170(13) 0.0257(13) 0.0240(13) 0.0010(10) 0.0011(9) -0.0047(10)
C8 0.0251(18) 0.0125(17) 0.0111(17) 0.000 0.0028(14) 0.000
C9 0.0156(11) 0.0163(12) 0.0068(11) -0.0005(9) 0.0017(9) -0.0036(9)
C10 0.0191(12) 0.0181(13) 0.0136(12) 0.0008(10) 0.0054(9) 0.0023(10)
C11 0.0264(14) 0.0154(13) 0.0176(13) 0.0009(10) 0.0086(11) -0.0011(10)
C12 0.0229(13) 0.0220(14) 0.0167(13) 0.0011(11) 0.0049(10) -0.0074(11)
C13 0.0165(12) 0.0273(15) 0.0189(13) 0.0026(11) 0.0036(10) 0.0007(11)
C14 0.0207(13) 0.0155(12) 0.0148(12) 0.0011(10) 0.0024(10) 0.0026(10)
C15 0.0377(17) 0.0165(14) 0.0430(19) 0.0007(13) 0.0137(14) -0.0024(13)
C16 0.0170(13) 0.0257(13) 0.0240(13) 0.0010(10) 0.0011(9) -0.0047(10)
S1 0.0159(3) 0.0148(3) 0.0114(3) 0.0001(2) 0.0032(2) -0.0025(2)
S2 0.0163(3) 0.0151(3) 0.0110(3) 0.0001(2) 0.0022(2) -0.0016(2)
Cu1 0.02085(16) 0.01810(17) 0.01229(15) 0.00026(12) 0.00439(12) -0.00330(12)
Br1 0.01365(12) 0.01854(13) 0.02235(14) 0.00003(10) 0.00196(9) -0.00253(9)
C2A 0.0242(19) 0.0278(18) 0.0279(18) -0.0131(14) 0.0102(14) -0.0103(13)
C3A 0.0242(19) 0.0278(18) 0.0279(18) -0.0131(14) 0.0102(14) -0.0103(13)
C4A 0.0242(19) 0.0278(18) 0.0279(18) -0.0131(14) 0.0102(14) -0.0103(13)
C5A 0.0242(19) 0.0278(18) 0.0279(18) -0.0131(14) 0.0102(14) -0.0103(13)
C6A 0.0242(19) 0.0278(18) 0.0279(18) -0.0131(14) 0.0102(14) -0.0103(13)
C7A 0.0242(19) 0.0278(18) 0.0279(18) -0.0131(14) 0.0102(14) -0.0103(13)
C16A 0.0242(19) 0.0278(18) 0.0279(18) -0.0131(14) 0.0102(14) -0.0103(13)

loop_
_atom_type_symbol
_atom_type_description
_atom_type_scat_dispersion_real
_atom_type_scat_dispersion_imag
_atom_type_scat_source
C C 0.0033 0.0016 'International Tables Vol C Tables 4.2.6.8 and 6.1.1.4'
H H 0.0000 0.0000 'International Tables Vol C Tables 4.2.6.8 and 6.1.1.4'
Br Br -0.2901 2.4595 'International Tables Vol C Tables 4.2.6.8 and 6.1.1.4'
Cu Cu 0.3201 1.2651 'International Tables Vol C Tables 4.2.6.8 and 6.1.1.4'
S S 0.1246 0.1234 'International Tables Vol C Tables 4.2.6.8 and 6.1.1.4'

loop_
_geom_angle_atom_site_label_1
_geom_angle_atom_site_label_2
_geom_angle_atom_site_label_3
_geom_angle
_geom_angle_site_symmetry_1
_geom_angle_site_symmetry_3
H1A C1 H1B 107.8 . .
S1 C1 H1A 108.9 . .
S1 C1 H1A 108.9 2_655 .
S1 C1 H1B 108.9 . .
S1 C1 H1B 108.9 2_655 .
S1 C1 S1 113.20(18) . 2_655
C3 C2 C7 120.0 . .
C3 C2 S1 113.2(4) . .
C7 C2 S1 126.8(4) . .
C2 C3 H3 120.0 . .
C4 C3 C2 120.0 . .
C4 C3 H3 120.0 . .
C3 C4 H4 120.0 . .
C3 C4 C5 120.0 . .
C5 C4 H4 120.0 . .
C4 C5 H5 120.0 . .
C4 C5 C6 120.0 . .
C6 C5 H5 120.0 . .
C5 C6 C16 124.2(3) . .
C7 C6 C5 120.0 . .
C7 C6 C16 115.5(3) . .
C2 C7 H7 120.0 . .
C6 C7 C2 120.0 . .
C6 C7 H7 120.0 . .
H8A C8 H8B 107.6 . .
S2 C8 H8A 108.7 2_656 .
S2 C8 H8A 108.7 . .
S2 C8 H8B 108.7 2_656 .
S2 C8 H8B 108.7 . .
S2 C8 S2 114.31(19) 2_656 .
C10 C9 C14 121.0(2) . .
C10 C9 S2 116.93(19) . .
C14 C9 S2 122.1(2) . .
C9 C10 H10 119.8 . .
C9 C10 C11 120.5(2) . .
C11 C10 H10 119.8 . .
C10 C11 C15 120.2(2) . .
C12 C11 C10 118.1(2) . .
C12 C11 C15 121.7(3) . .
C11 C12 H12 119.3 . .
C13 C12 C11 121.3(2) . .
C13 C12 H12 119.3 . .
C12 C13 H13 119.8 . .
C12 C13 C14 120.5(2) . .
C14 C13 H13 119.8 . .
C9 C14 H14 120.7 . .
C13 C14 C9 118.6(2) . .
C13 C14 H14 120.7 . .
C11 C15 H15A 109.5 . .
C11 C15 H15B 109.5 . .
C11 C15 H15C 109.5 . .
H15A C15 H15B 109.5 . .
H15A C15 H15C 109.5 . .
H15B C15 H15C 109.5 . .
C6 C16 H16A 109.5 . .
C6 C16 H16B 109.5 . .
C6 C16 H16C 109.5 . .
H16A C16 H16B 109.5 . .
H16A C16 H16C 109.5 . .
H16B C16 H16C 109.5 . .
C1 S1 Cu1 105.51(9) . .
C2 S1 C1 102.9(2) . .
C2 S1 Cu1 119.8(2) . .
C2A S1 C1 103.4(3) . .
C2A S1 Cu1 118.1(3) . .
C8 S2 Cu1 104.71(9) . .
C9 S2 C8 102.66(10) . .
C9 S2 Cu1 106.25(8) . .
S1 Cu1 S2 103.49(3) . .
S1 Cu1 Cu1 128.05(2) . 5_676
S1 Cu1 Br1 119.46(2) . .
S1 Cu1 Br1 102.91(2) . 5_676
S2 Cu1 Cu1 126.89(2) . 5_676
S2 Cu1 Br1 112.45(2) . .
S2 Cu1 Br1 108.20(2) . 5_676
Br1 Cu1 Cu1 55.789(13) . 5_676
Br1 Cu1 Cu1 53.684(12) 5_676 5_676
Br1 Cu1 Br1 109.473(15) . 5_676
Cu1 Br1 Cu1 70.525(15) . 5_676
C3A C2A S1 119.3(5) . .
C3A C2A C7A 120.0 . .
C7A C2A S1 120.5(5) . .
C2A C3A H3A 120.0 . .
C2A C3A C4A 120.0 . .
C4A C3A H3A 120.0 . .
C3A C4A H4A 120.0 . .
C5A C4A C3A 120.0 . .
C5A C4A H4A 120.0 . .
C4A C5A H5A 120.0 . .
C6A C5A C4A 120.0 . .
C6A C5A H5A 120.0 . .
C5A C6A C16A 122.3(5) . .
C7A C6A C5A 120.0 . .
C7A C6A C16A 117.7(5) . .
C2A C7A H7A 120.0 . .
C6A C7A C2A 120.0 . .
C6A C7A H7A 120.0 . .
C6A C16A H16D 109.5 . .
C6A C16A H16E 109.5 . .
C6A C16A H16F 109.5 . .
H16D C16A H16E 109.5 . .
H16D C16A H16F 109.5 . .
H16E C16A H16F 109.5 . .

loop_
_geom_bond_atom_site_label_1
_geom_bond_atom_site_label_2
_geom_bond_distance
_geom_bond_site_symmetry_2
C1 H1A 0.9900 .
C1 H1B 0.9900 .
C1 S1 1.808(2) .
C1 S1 1.808(2) 2_655
C2 C3 1.3900 .
C2 C7 1.3900 .
C2 S1 1.792(3) .
C3 H3 0.9500 .
C3 C4 1.3900 .
C4 H4 0.9500 .
C4 C5 1.3900 .
C5 H5 0.9500 .
C5 C6 1.3900 .
C6 C7 1.3900 .
C6 C16 1.505(6) .
C7 H7 0.9500 .
C8 H8A 0.9900 .
C8 H8B 0.9900 .
C8 S2 1.816(2) 2_656
C8 S2 1.816(2) .
C9 C10 1.387(4) .
C9 C14 1.389(3) .
C9 S2 1.784(2) .
C10 H10 0.9500 .
C10 C11 1.399(4) .
C11 C12 1.390(4) .
C11 C15 1.507(4) .
C12 H12 0.9500 .
C12 C13 1.385(4) .
C13 H13 0.9500 .
C13 C14 1.389(4) .
C14 H14 0.9500 .
C15 H15A 0.9800 .
C15 H15B 0.9800 .
C15 H15C 0.9800 .
C16 H16A 0.9800 .
C16 H16B 0.9800 .
C16 H16C 0.9800 .
S1 Cu1 2.3060(7) .
S1 C2A 1.783(4) .
S2 Cu1 2.3165(7) .
Cu1 Cu1 2.8503(7) 5_676
Cu1 Br1 2.4361(4) .
Cu1 Br1 2.5002(4) 5_676
Br1 Cu1 2.5002(4) 5_676
C2A C3A 1.3900 .
C2A C7A 1.3900 .
C3A H3A 0.9500 .
C3A C4A 1.3900 .
C4A H4A 0.9500 .
C4A C5A 1.3900 .
C5A H5A 0.9500 .
C5A C6A 1.3900 .
C6A C7A 1.3900 .
C6A C16A 1.478(9) .
C7A H7A 0.9500 .
C16A H16D 0.9800 .
C16A H16E 0.9800 .
C16A H16F 0.9800 .

loop_
_geom_torsion_atom_site_label_1
_geom_torsion_atom_site_label_2
_geom_torsion_atom_site_label_3
_geom_torsion_atom_site_label_4
_geom_torsion
_geom_torsion_site_symmetry_1
C1 S1 C2A C3A -27.6(5) .
C1 S1 C2A C7A 148.0(4) .
C2 C3 C4 C5 0.0 .
C2 S1 C2A C3A -101(18) .
C2 S1 C2A C7A 74(18) .
C3 C2 C7 C6 0.0 .
C3 C2 S1 C1 154.1(3) .
C3 C2 S1 Cu1 -89.3(3) .
C3 C2 S1 C2A -99(18) .
C3 C4 C5 C6 0.0 .
C4 C5 C6 C7 0.0 .
C4 C5 C6 C16 -173.6(5) .
C5 C6 C7 C2 0.0 .
C7 C2 C3 C4 0.0 .
C7 C2 S1 C1 -23.4(5) .
C7 C2 S1 Cu1 93.2(4) .
C7 C2 S1 C2A 83(18) .
C9 C10 C11 C12 -1.9(4) .
C9 C10 C11 C15 178.5(3) .
C10 C9 C14 C13 1.0(4) .
C10 C9 S2 C8 -125.4(2) .
C10 C9 S2 Cu1 124.89(18) .
C10 C11 C12 C13 1.2(4) .
C11 C12 C13 C14 0.6(4) .
C12 C13 C14 C9 -1.7(4) .
C14 C9 C10 C11 0.9(4) .
C14 C9 S2 C8 54.7(2) .
C14 C9 S2 Cu1 -55.0(2) .
C15 C11 C12 C13 -179.2(3) .
C16 C6 C7 C2 174.1(5) .
S1 C1 S1 C2 -73.4(2) 2_655
S1 C1 S1 Cu1 160.27(4) 2_655
S1 C1 S1 C2A -75.1(3) 2_655
S1 C2 C3 C4 -177.7(5) .
S1 C2 C7 C6 177.4(5) .
S1 C2A C3A C4A 175.7(6) .
S1 C2A C7A C6A -175.6(6) .
S2 C8 S2 C9 49.01(8) 2_656
S2 C8 S2 Cu1 159.84(3) 2_656
S2 C9 C10 C11 -179.04(19) .
S2 C9 C14 C13 -179.14(19) .
Cu1 S1 C2A C3A 88.4(4) .
Cu1 S1 C2A C7A -95.9(4) .
C2A C3A C4A C5A 0.0 .
C3A C2A C7A C6A 0.0 .
C3A C4A C5A C6A 0.0 .
C4A C5A C6A C7A 0.0 .
C4A C5A C6A C16A 179.9(6) .
C5A C6A C7A C2A 0.0 .
C7A C2A C3A C4A 0.0 .
C16A C6A C7A C2A -179.9(6) .
